data_4061344
_journal_name_full Organometallics
_journal_paper_doi 10.1021/om034151x
_journal_year 2004
_chemical_formula_moiety ' C13 H20 Cl0.50 N0.50 P1 Pd0.50 '
_chemical_formula_sum 'C13 H20 Cl0.5 N0.5 P Pd0.5'
_chemical_formula_weight 285.21
_space_group_IT_number 13
_symmetry_cell_setting monoclinic
_symmetry_space_group_name_Hall '-P 2yac'
_symmetry_space_group_name_H-M 'P 1 2/n 1'
_cell_angle_alpha 90
_cell_angle_beta 90.28(2)
_cell_angle_gamma 90
_cell_formula_units_Z 4
_cell_length_a 11.576(4)
_cell_length_b 9.8944(8)
_cell_length_c 14.564(3)
_cell_measurement_temperature 294
_cell_volume 1668.1(7)
_diffrn_ambient_temperature 294
_exptl_crystal_density_diffrn 1.136
_cod_depositor_comments
;
The following automatic conversions were performed:
'_symmetry_cell_setting' value 'Monoclinic' changed to 'monoclinic'
according to '/home/saulius/struct/CIF-dictionaries/cif_core.dic'
dictionary named 'cif_core.dic' version 2.4.1 from 2010-06-29.

Automatic conversion script
Id: cif_fix_enum 1527 2010-12-29 10:47:43Z saulius 
;
_cod_original_sg_symbol_H-M 'P 2/n'
_cod_original_formula_sum ' C13 H20 Cl0.50 N0.50 P1 Pd0.50 '
_cod_database_code 4061344

loop_
_symmetry_equiv_pos_as_xyz
x,y,z
-x,-y,-z
-x+1/2,y,-z+1/2
x+1/2,-y,z+1/2

loop_
_atom_site_label
_atom_site_type_symbol
_atom_site_fract_x
_atom_site_fract_y
_atom_site_fract_z
_atom_site_U_iso_or_equiv
_atom_site_occupancy
_atom_site_adp_type
_atom_site_attached_hydrogens
C1 C 0.72672(15) 0.02744(16) 0.16792(11) 0.0340 1.0000 Uani .
C2 C 0.67950(18) -0.10310(18) 0.16058(13) 0.0434 1.0000 Uani .
C3 C 0.64999(19) -0.1564(2) 0.07585(15) 0.0493 1.0000 Uani .
C4 C 0.66629(18) -0.0860(2) -0.00537(13) 0.0456 1.0000 Uani .
C5 C 0.71538(17) 0.0418(2) 0.00064(12) 0.0419 1.0000 Uani .
C6 C 0.74534(15) 0.09818(17) 0.08522(11) 0.0350 1.0000 Uani .
C7 C 0.6278(2) -0.1424(3) -0.09645(16) 0.0669 1.0000 Uani .
C8 C 0.96299(16) 0.2497(2) 0.08292(13) 0.0409 1.0000 Uani .
C9 C 0.75111(16) 0.3716(2) 0.00771(12) 0.0414 1.0000 Uani .
C10 C 0.9941(2) 0.2027(2) -0.01301(16) 0.0546 1.0000 Uani .
C11 C 1.0149(2) 0.1569(3) 0.15611(19) 0.0655 1.0000 Uani .
C12 C 0.8136(2) 0.5070(2) 0.00542(17) 0.0578 1.0000 Uani .
C13 C 0.6217(2) 0.3903(3) 0.0177(2) 0.0670 1.0000 Uani .
Pd1 Pd 0.7500 0.298298(17) 0.2500 0.0330 1.0000 Uani .
N1 N 0.7500 0.09356(19) 0.2500 0.0360 1.0000 Uani .
P1 P 0.80568(4) 0.26515(4) 0.10093(3) 0.0314 1.0000 Uani .
Cl1 Cl 0.7500 0.53234(7) 0.2500 0.0758 1.0000 Uani .
H21 H 0.6677 -0.1552 0.2145 0.0521 1.0000 Uiso .
H31 H 0.6174 -0.2445 0.0732 0.0590 1.0000 Uiso .
H51 H 0.7289 0.0917 -0.0540 0.0504 1.0000 Uiso .
H71 H 0.6462 -0.0802 -0.1438 0.0803 0.5000 Uiso .
H72 H 0.6662 -0.2258 -0.1074 0.0803 0.5000 Uiso .
H73 H 0.5467 -0.1571 -0.0955 0.0803 0.5000 Uiso .
H74 H 0.5965 -0.2300 -0.0878 0.0801 0.5000 Uiso .
H75 H 0.6921 -0.1474 -0.1367 0.0801 0.5000 Uiso .
H76 H 0.5705 -0.0849 -0.1225 0.0801 0.5000 Uiso .
H81 H 0.9955 0.3375 0.0888 0.0490 1.0000 Uiso .
H91 H 0.7657 0.3278 -0.0491 0.0495 1.0000 Uiso .
H101 H 0.9607 0.2622 -0.0570 0.0655 1.0000 Uiso .
H102 H 1.0756 0.2025 -0.0197 0.0655 1.0000 Uiso .
H103 H 0.9651 0.1139 -0.0226 0.0655 1.0000 Uiso .
H111 H 0.9941 0.1888 0.2153 0.0787 1.0000 Uiso .
H112 H 1.0966 0.1564 0.1507 0.0787 1.0000 Uiso .
H113 H 0.9861 0.0678 0.1478 0.0787 1.0000 Uiso .
H121 H 0.8941 0.4922 -0.0008 0.0693 1.0000 Uiso .
H122 H 0.7992 0.5545 0.0609 0.0693 1.0000 Uiso .
H123 H 0.7860 0.5586 -0.0451 0.0693 1.0000 Uiso .
H131 H 0.5850 0.3045 0.0189 0.0806 1.0000 Uiso .
H132 H 0.6060 0.4371 0.0732 0.0806 1.0000 Uiso .
H133 H 0.5929 0.4412 -0.0328 0.0806 1.0000 Uiso .

loop_
_atom_site_aniso_label
_atom_site_aniso_U_11
_atom_site_aniso_U_22
_atom_site_aniso_U_33
_atom_site_aniso_U_23
_atom_site_aniso_U_13
_atom_site_aniso_U_12
C1 0.0389(8) 0.0310(7) 0.0321(7) -0.0020(6) -0.0001(6) -0.0005(6)
C2 0.054(1) 0.0344(8) 0.0417(9) 0.0007(7) -0.0010(8) -0.0090(7)
C3 0.054(1) 0.0408(9) 0.0535(11) -0.0091(8) -0.0041(8) -0.0117(8)
C4 0.047(1) 0.049(1) 0.0407(9) -0.0110(7) -0.0045(7) -0.0072(8)
C5 0.0449(9) 0.048(1) 0.0329(8) -0.0020(7) -0.0026(7) -0.0048(7)
C6 0.0370(8) 0.0360(8) 0.0319(7) -0.0016(6) -0.0003(6) -0.0031(6)
C7 0.0771(15) 0.0759(16) 0.0475(11) -0.0182(11) -0.010(1) -0.0214(13)
C8 0.0356(8) 0.0433(8) 0.0438(9) 0.0007(7) -0.0000(7) -0.0005(7)
C9 0.0439(9) 0.0437(9) 0.0365(8) 0.0098(7) 0.0009(7) 0.0053(7)
C10 0.047(1) 0.0639(13) 0.0534(12) -0.0017(9) 0.0125(9) 0.0075(9)
C11 0.0462(11) 0.0849(17) 0.0652(14) 0.0124(13) -0.008(1) 0.0141(11)
C12 0.0692(14) 0.0456(11) 0.0587(12) 0.0188(9) 0.005(1) 0.001(1)
C13 0.0452(11) 0.0857(18) 0.0700(15) 0.0209(13) -0.006(1) 0.0151(11)
Pd1 0.0432(1) 0.02650(9) 0.02931(9) 0.0000 0.00374(6) 0.0000
N1 0.0514(11) 0.0270(9) 0.0296(9) 0.0000 0.0005(8) 0.0000
P1 0.0343(2) 0.03131(19) 0.0285(2) 0.00235(14) 0.00201(15) -0.00079(14)
Cl1 0.1387(9) 0.0288(3) 0.0599(4) 0.0000 0.0118(5) 0.0000

loop_
_geom_bond_atom_site_label_1
_geom_bond_site_symmetry_1
_geom_bond_atom_site_label_2
_geom_bond_site_symmetry_2
_geom_bond_distance
_geom_bond_publ_flag
C1 . C2 . 1.406(2) yes
C1 . C6 . 1.410(2) yes
C1 . N1 . 1.3880(18) yes
C2 . C3 . 1.383(3) yes
C2 . H21 . 0.950 no
C3 . C4 . 1.387(3) yes
C3 . H31 . 0.951 no
C4 . C5 . 1.389(3) yes
C4 . C7 . 1.504(3) yes
C5 . C6 . 1.394(2) yes
C5 . H51 . 0.950 no
C6 . P1 . 1.8078(17) yes
C7 . H71 . 0.949 no
C7 . H72 . 0.951 no
C7 . H73 . 0.950 no
C7 . H74 . 0.949 no
C7 . H75 . 0.950 no
C7 . H76 . 0.951 no
C8 . C10 . 1.517(3) yes
C8 . C11 . 1.528(3) yes
C8 . P1 . 1.8473(19) yes
C8 . H81 . 0.950 no
C9 . C12 . 1.523(3) yes
C9 . C13 . 1.517(3) yes
C9 . P1 . 1.8283(18) yes
C9 . H91 . 0.950 no
C10 . H101 . 0.950 no
C10 . H102 . 0.950 no
C10 . H103 . 0.951 no
C11 . H111 . 0.950 no
C11 . H112 . 0.950 no
C11 . H113 . 0.950 no
C12 . H121 . 0.949 no
C12 . H122 . 0.950 no
C12 . H123 . 0.950 no
C13 . H131 . 0.950 no
C13 . H132 . 0.951 no
C13 . H133 . 0.950 no
Pd1 . N1 . 2.0258(19) yes
Pd1 . P1 . 2.2914(4) yes
Pd1 . P1 3_655 2.2914(4) yes
Pd1 . Cl1 . 2.3157(7) yes
